data_2103514
loop_
_publ_author_name
'Pavlovska, A.'
'Werner, S.'
'Maximov, B.'
'Mill, B.'

_publ_section_title
;
 Pressure-induced phase transitions of piezoelectric single crystals
 from the langasite family: La~3~Nb~0.5~Ga~5.5~O~14~ and
 La~3~Ta~0.5~Ga~5.5~O~14~
;
_journal_issue 6
_journal_name_full 'Acta Crystallographica Section B'
_journal_page_first 939
_journal_page_last 947
_journal_paper_doi 10.1107/S0108768102010273
_journal_volume 58
_journal_year 2002
_chemical_formula_sum 'Ga5.54 La3 O14 Ta0.46'
_chemical_formula_weight 1110.22
_space_group_IT_number 150
_symmetry_space_group_name_Hall 'P 3 2"'
_symmetry_space_group_name_H-M 'P 3 2 1'
_atom_sites_solution_hydrogens geom
_atom_sites_solution_primary direct
_atom_sites_solution_secondary difmap
_audit_creation_method SHELXL-97
_cell_angle_alpha 90.00
_cell_angle_beta 90.00
_cell_angle_gamma 120.00
_cell_formula_units_Z 1
_cell_length_a 7.944
_cell_length_b 7.944
_cell_length_c 5.012
_cell_measurement_temperature 293(2)
_cell_volume 273.9
_computing_structure_refinement 'SHELXL-97 (Sheldrick, 1997)'
_computing_structure_solution 'SHELXS-97 (Sheldrick, 1990)'
_diffrn_ambient_pressure 14.4E+6
_diffrn_ambient_temperature 293(2)
_diffrn_measured_fraction_theta_full 0.855
_diffrn_measured_fraction_theta_max 0.855
_diffrn_radiation_source synchrotron
_diffrn_radiation_wavelength 0.56000
_diffrn_reflns_av_R_equivalents 0.0000
_diffrn_reflns_av_sigmaI/netI 0.0525
_diffrn_reflns_limit_h_max 10
_diffrn_reflns_limit_h_min -10
_diffrn_reflns_limit_k_max 7
_diffrn_reflns_limit_k_min -7
_diffrn_reflns_limit_l_max 6
_diffrn_reflns_limit_l_min -6
_diffrn_reflns_number 450
_diffrn_reflns_theta_full 22.92
_diffrn_reflns_theta_max 22.92
_diffrn_reflns_theta_min 3.96
_exptl_absorpt_coefficient_mu 15.557
_exptl_crystal_density_diffrn 6.731
_exptl_crystal_density_method 'not measured'
_exptl_crystal_F_000 488
_refine_diff_density_max 2.108
_refine_diff_density_min -1.827
_refine_diff_density_rms 0.512
_refine_ls_abs_structure_details 'Flack H D (1983), Acta Cryst. A39, 876-881'
_refine_ls_abs_structure_Flack 0.15(15)
_refine_ls_extinction_coef 0.019(8)
_refine_ls_extinction_expression Fc^*^=kFc[1+0.001xFc^2^\l^3^/sin(2\q)]^-1/4^
_refine_ls_extinction_method SHELXL
_refine_ls_goodness_of_fit_ref 1.348
_refine_ls_hydrogen_treatment mixed
_refine_ls_matrix_type full
_refine_ls_number_parameters 30
_refine_ls_number_reflns 450
_refine_ls_number_restraints 0
_refine_ls_restrained_S_all 1.348
_refine_ls_R_factor_all 0.0508
_refine_ls_R_factor_gt 0.0508
_refine_ls_shift/su_max 0.000
_refine_ls_shift/su_mean 0.000
_refine_ls_structure_factor_coef Fsqd
_refine_ls_weighting_details 'calc w=1/[\s^2^(Fo^2^)+(0.1000P)^2^+0.0000P] where P=(Fo^2^+2Fc^2^)/3'
_refine_ls_weighting_scheme calc
_refine_ls_wR_factor_gt 0.1611
_refine_ls_wR_factor_ref 0.1611
_reflns_number_gt 450
_reflns_number_total 450
_reflns_threshold_expression >2sigma(I)
_cod_data_source_file sn0021-14.4d3split.cif
_cod_data_source_block 14.4d3split
_cod_depositor_comments
;
 Correcting the reference to the optimal entry by changing it from
 '2103513' to '2103512'. The reference now correctly refers to the
 entry with the lowest _refine_ls_R_factor_all value.

 Antanas Vaitkus,
 2018-11-16

The _diffrn_ambient_pressure was taken from the original data block
header, after comparison with the paper text and supplementary
material.

When more than one structure was present in the sn0021.cif file for a
given pressure, the structure with the minimal _refine_ls_R_factor_all
value was taken as the best one, and all others marked with the
'_cod_suboptimal_structure yes' tag.

Changing (with the help of Perl) all _diffrn_radiation_source values in
the files that were reportedly colected on the HASYLAB D3 beamline
(Hamburg) from 'fine-focus sealed tube' to synchrotron.

The command was:

perl -i -ne \
    "s/'fine-focus sealed tube'/synchrotron/; \
    print unless /_diffrn_radiation_type|_diffrn_radiation_monochromator/" \
    *d3*.cif \
    11.57split.cif \
    21.85split.cif \
    22.85split.cif

Saulius Gra\<zulis

 Removed the _cod_suboptimal_structure data item in preparation for
 its deprecation. The fact that the structure is a suboptimal one
 should be derived from the presence of the _cod_related_optimal_struct
 data item.

 Antanas Vaitkus,
 2019-05-21
;
_cod_related_optimal_struct 2103512
_cod_database_code 2103514

loop_
_symmetry_equiv_pos_as_xyz
'x, y, z'
'y, x, -z'
'-y, x-y, z'
'-x+y, -x, z'
'-x, -x+y, -z'
'x-y, -y, -z'

loop_
_atom_site_label
_atom_site_type_symbol
_atom_site_fract_x
_atom_site_fract_y
_atom_site_fract_z
_atom_site_U_iso_or_equiv
_atom_site_adp_type
_atom_site_occupancy
_atom_site_symmetry_multiplicity
_atom_site_calc_flag
_atom_site_refinement_flags
La La 0.4364(2) 0.0000 0.0000 0.0211(5) Uani 1 2 d S
Ga1 Ga 0.0000 0.0000 0.0000 0.0266(7) Uani 0.50 6 d SP
Ta Ta 0.0000 0.0000 0.0000 0.0266(7) Uani 0.50 6 d SP
Ga2 Ga 0.6667 0.3333 -0.5191(6) 0.0184(7) Uani 1 3 d S
Ga3 Ga 0.0000 -0.2335(4) -0.5000 0.0197(6) Uani 1 2 d S
O1 O 0.6667 0.3333 -0.158(4) 0.020(4) Uiso 1 3 d S
O2 O 0.172(2) -0.274(3) -0.289(4) 0.020 Uiso 0.70(3) 1 d P
O21 O 0.517(6) -0.106(6) -0.376(9) 0.020 Uiso 0.30(3) 1 d P
O3 O 0.226(3) 0.078(3) -0.239(3) 0.045(4) Uiso 1 1 d .

loop_
_atom_site_aniso_label
_atom_site_aniso_U_11
_atom_site_aniso_U_22
_atom_site_aniso_U_33
_atom_site_aniso_U_23
_atom_site_aniso_U_13
_atom_site_aniso_U_12
La 0.0281(7) 0.0129(6) 0.0171(9) 0.0025(5) 0.0013(3) 0.0065(3)
Ga1 0.0341(10) 0.0341(10) 0.0115(12) 0.000 0.000 0.0170(5)
Ta 0.0341(10) 0.0341(10) 0.0115(12) 0.000 0.000 0.0170(5)
Ga2 0.0167(9) 0.0167(9) 0.0217(17) 0.000 0.000 0.0084(4)
Ga3 0.0207(13) 0.0201(9) 0.0184(13) 0.0040(5) 0.0080(9) 0.0104(6)

loop_
_atom_type_symbol
_atom_type_description
_atom_type_scat_dispersion_real
_atom_type_scat_dispersion_imag
_atom_type_scat_source
La La -0.9400 1.6200 'International Tables Vol C Tables 4.2.6.8 and 6.1.1.4'
Ta Ta -0.9400 4.4000 'International Tables Vol C Tables 4.2.6.8 and 6.1.1.4'
Ga Ga 0.2490 1.0600 'International Tables Vol C Tables 4.2.6.8 and 6.1.1.4'
O O 0.0028 0.0036 'International Tables Vol C Tables 4.2.6.8 and 6.1.1.4'

loop_
_geom_angle_atom_site_label_1
_geom_angle_atom_site_label_2
_geom_angle_atom_site_label_3
_geom_angle
_geom_angle_site_symmetry_1
_geom_angle_site_symmetry_3
O3 La O3 67.0(8) 6 .
O3 La O21 137.1(11) 6 .
O3 La O21 92.5(11) . .
O3 La O21 92.5(11) 6 6
O3 La O21 137.1(11) . 6
O21 La O21 125(2) . 6
O3 La O2 137.1(6) 6 4_655
O3 La O2 110.9(6) . 4_655
O21 La O2 19.9(11) . 4_655
O21 La O2 109.4(11) 6 4_655
O3 La O2 110.9(6) 6 2_655
O3 La O2 137.1(6) . 2_655
O21 La O2 109.4(11) . 2_655
O21 La O2 19.9(11) 6 2_655
O2 La O2 98.4(8) 4_655 2_655
O3 La O1 122.6(5) 6 .
O3 La O1 78.5(5) . .
O21 La O1 86.3(11) . .
O21 La O1 82.8(11) 6 .
O2 La O1 97.1(5) 4_655 .
O2 La O1 67.0(5) 2_655 .
O3 La O1 78.5(5) 6 2_545
O3 La O1 122.6(5) . 2_545
O21 La O1 82.8(11) . 2_545
O21 La O1 86.3(11) 6 2_545
O2 La O1 67.0(5) 4_655 2_545
O2 La O1 97.1(5) 2_655 2_545
O1 La O1 156.47(10) . 2_545
O3 La O2 78.1(6) 6 .
O3 La O2 63.6(6) . .
O21 La O2 59.1(10) . .
O21 La O2 151.3(11) 6 .
O2 La O2 64.9(7) 4_655 .
O2 La O2 159.0(2) 2_655 .
O1 La O2 125.2(6) . .
O1 La O2 65.4(5) 2_545 .
O3 La O2 63.6(6) 6 6
O3 La O2 78.1(6) . 6
O21 La O2 151.3(11) . 6
O21 La O2 59.1(10) 6 6
O2 La O2 159.0(2) 4_655 6
O2 La O2 64.9(7) 2_655 6
O1 La O2 65.4(5) . 6
O1 La O2 125.2(6) 2_545 6
O2 La O2 134.0(7) . 6
O3 La Ga2 109.5(4) 6 2_544
O3 La Ga2 85.3(4) . 2_544
O21 La Ga2 28.5(10) . 2_544
O21 La Ga2 137.6(10) 6 2_544
O2 La Ga2 32.4(4) 4_655 2_544
O2 La Ga2 130.4(4) 2_655 2_544
O1 La Ga2 111.8(4) . 2_544
O1 La Ga2 64.4(5) 2_545 2_544
O2 La Ga2 32.8(4) . 2_544
O2 La Ga2 163.3(4) 6 2_544
O3 La Ga2 85.2(4) 6 1_556
O3 La Ga2 109.5(4) . 1_556
O21 La Ga2 137.6(10) . 1_556
O21 La Ga2 28.5(10) 6 1_556
O2 La Ga2 130.4(4) 4_655 1_556
O2 La Ga2 32.4(4) 2_655 1_556
O1 La Ga2 64.4(5) . 1_556
O1 La Ga2 111.8(4) 2_545 1_556
O2 La Ga2 163.3(4) . 1_556
O2 La Ga2 32.8(4) 6 1_556
Ga2 La Ga2 162.73(6) 2_544 1_556
O3 Ga1 O3 105.1(10) 4 6
O3 Ga1 O3 82.8(10) 4 5
O3 Ga1 O3 87.3(7) 6 5
O3 Ga1 O3 87.3(7) 4 .
O3 Ga1 O3 82.8(10) 6 .
O3 Ga1 O3 163.7(11) 5 .
O3 Ga1 O3 87.3(7) 4 3
O3 Ga1 O3 163.7(11) 6 3
O3 Ga1 O3 105.1(10) 5 3
O3 Ga1 O3 87.3(7) . 3
O3 Ga1 O3 163.7(11) 4 2
O3 Ga1 O3 87.3(7) 6 2
O3 Ga1 O3 87.3(7) 5 2
O3 Ga1 O3 105.1(10) . 2
O3 Ga1 O3 82.8(10) 3 2
O3 Ga1 La 98.2(5) 4 .
O3 Ga1 La 41.4(5) 6 .
O3 Ga1 La 127.5(5) 5 .
O3 Ga1 La 41.4(5) . .
O3 Ga1 La 127.5(5) 3 .
O3 Ga1 La 98.2(5) 2 .
O3 Ga1 La 41.4(5) 4 4
O3 Ga1 La 98.2(5) 6 4
O3 Ga1 La 41.4(5) 5 4
O3 Ga1 La 127.5(5) . 4
O3 Ga1 La 98.2(5) 3 4
O3 Ga1 La 127.5(5) 2 4
La Ga1 La 120.0 . 4
O3 Ga1 La 127.5(5) 4 2
O3 Ga1 La 127.5(5) 6 2
O3 Ga1 La 98.2(5) 5 2
O3 Ga1 La 98.2(5) . 2
O3 Ga1 La 41.4(5) 3 2
O3 Ga1 La 41.4(5) 2 2
La Ga1 La 120.0 . 2
La Ga1 La 120.0 4 2
O3 Ta O3 105.1(10) 4 6
O3 Ta O3 82.8(10) 4 5
O3 Ta O3 87.3(7) 6 5
O3 Ta O3 87.3(7) 4 .
O3 Ta O3 82.8(10) 6 .
O3 Ta O3 163.7(11) 5 .
O3 Ta O3 87.3(7) 4 3
O3 Ta O3 163.7(11) 6 3
O3 Ta O3 105.1(10) 5 3
O3 Ta O3 87.3(7) . 3
O3 Ta O3 163.7(11) 4 2
O3 Ta O3 87.3(7) 6 2
O3 Ta O3 87.3(7) 5 2
O3 Ta O3 105.1(10) . 2
O3 Ta O3 82.8(10) 3 2
O3 Ta Ga3 32.1(5) 4 .
O3 Ta Ga3 97.1(5) 6 .
O3 Ta Ga3 113.6(5) 5 .
O3 Ta Ga3 55.3(5) . .
O3 Ta Ga3 87.8(5) 3 .
O3 Ta Ga3 158.7(5) 2 .
O3 Ta Ga3 97.1(5) 4 1_556
O3 Ta Ga3 32.1(5) 6 1_556
O3 Ta Ga3 55.3(5) 5 1_556
O3 Ta Ga3 113.6(5) . 1_556
O3 Ta Ga3 158.7(5) 3 1_556
O3 Ta Ga3 87.8(5) 2 1_556
Ga3 Ta Ga3 106.98(8) . 1_556
O3 Ta Ga3 55.3(5) 4 2_554
O3 Ta Ga3 158.7(5) 6 2_554
O3 Ta Ga3 97.1(5) 5 2_554
O3 Ta Ga3 87.8(5) . 2_554
O3 Ta Ga3 32.1(5) 3 2_554
O3 Ta Ga3 113.6(5) 2 2_554
Ga3 Ta Ga3 62.03(7) . 2_554
Ga3 Ta Ga3 145.39(3) 1_556 2_554
O3 Ta Ga3 87.8(5) 4 3
O3 Ta Ga3 113.6(5) 6 3
O3 Ta Ga3 158.7(5) 5 3
O3 Ta Ga3 32.1(5) . 3
O3 Ta Ga3 55.3(5) 3 3
O3 Ta Ga3 97.1(5) 2 3
Ga3 Ta Ga3 62.03(7) . 3
Ga3 Ta Ga3 145.39(3) 1_556 3
Ga3 Ta Ga3 62.03(7) 2_554 3
O3 Ta Ga3 158.7(5) 4 3_556
O3 Ta Ga3 55.3(5) 6 3_556
O3 Ta Ga3 87.8(5) 5 3_556
O3 Ta Ga3 97.1(5) . 3_556
O3 Ta Ga3 113.6(5) 3 3_556
O3 Ta Ga3 32.1(5) 2 3_556
Ga3 Ta Ga3 145.39(3) . 3_556
Ga3 Ta Ga3 62.03(7) 1_556 3_556
Ga3 Ta Ga3 145.38(3) 2_554 3_556
Ga3 Ta Ga3 106.97(8) 3 3_556
O3 Ta Ga3 113.6(5) 4 2
O3 Ta Ga3 87.8(5) 6 2
O3 Ta Ga3 32.1(5) 5 2
O3 Ta Ga3 158.7(5) . 2
O3 Ta Ga3 97.1(5) 3 2
O3 Ta Ga3 55.3(5) 2 2
Ga3 Ta Ga3 145.39(3) . 2
Ga3 Ta Ga3 62.03(7) 1_556 2
Ga3 Ta Ga3 106.97(8) 2_554 2
Ga3 Ta Ga3 145.38(3) 3 2
Ga3 Ta Ga3 62.03(7) 3_556 2
O21 Ga2 O21 111.4(13) 6_554 2_654
O21 Ga2 O21 111.4(13) 6_554 5_664
O21 Ga2 O21 111.4(13) 2_654 5_664
O21 Ga2 O1 107.5(14) 6_554 .
O21 Ga2 O1 107.5(14) 2_654 .
O21 Ga2 O1 107.5(14) 5_664 .
O21 Ga2 O2 27.0(15) 6_554 2_654
O21 Ga2 O2 84.6(15) 2_654 2_654
O21 Ga2 O2 120.8(15) 5_664 2_654
O1 Ga2 O2 121.5(6) . 2_654
O21 Ga2 O2 84.6(15) 6_554 6_554
O21 Ga2 O2 120.8(15) 2_654 6_554
O21 Ga2 O2 27.0(15) 5_664 6_554
O1 Ga2 O2 121.5(6) . 6_554
O2 Ga2 O2 95.1(8) 2_654 6_554
O21 Ga2 O2 120.8(15) 6_554 5_664
O21 Ga2 O2 27.0(15) 2_654 5_664
O21 Ga2 O2 84.6(15) 5_664 5_664
O1 Ga2 O2 121.5(6) . 5_664
O2 Ga2 O2 95.1(8) 2_654 5_664
O2 Ga2 O2 95.1(8) 6_554 5_664
O21 Ga2 La 38.7(14) 6_554 1_554
O21 Ga2 La 111.8(14) 2_654 1_554
O21 Ga2 La 76.2(14) 5_664 1_554
O1 Ga2 La 135.75(4) . 1_554
O2 Ga2 La 46.0(6) 2_654 1_554
O2 Ga2 La 49.5(5) 6_554 1_554
O2 Ga2 La 102.7(6) 5_664 1_554
O21 Ga2 La 76.2(14) 6_554 2_654
O21 Ga2 La 38.7(14) 2_654 2_654
O21 Ga2 La 111.8(14) 5_664 2_654
O1 Ga2 La 135.75(4) . 2_654
O2 Ga2 La 49.5(5) 2_654 2_654
O2 Ga2 La 102.7(6) 6_554 2_654
O2 Ga2 La 46.0(6) 5_664 2_654
La Ga2 La 74.36(6) 1_554 2_654
O21 Ga2 La 111.8(14) 6_554 4_664
O21 Ga2 La 76.2(14) 2_654 4_664
O21 Ga2 La 38.7(14) 5_664 4_664
O1 Ga2 La 135.75(4) . 4_664
O2 Ga2 La 102.7(6) 2_654 4_664
O2 Ga2 La 46.0(6) 6_554 4_664
O2 Ga2 La 49.5(5) 5_664 4_664
La Ga2 La 74.36(6) 1_554 4_664
La Ga2 La 74.36(6) 2_654 4_664
O21 Ga2 La 101.6(14) 6_554 2_655
O21 Ga2 La 71.4(14) 2_654 2_655
O21 Ga2 La 142.0(14) 5_664 2_655
O1 Ga2 La 42.07(3) . 2_655
O2 Ga2 La 97.2(6) 2_654 2_655
O2 Ga2 La 163.5(6) 6_554 2_655
O2 Ga2 La 94.7(5) 5_664 2_655
La Ga2 La 139.953(5) 1_554 2_655
La Ga2 La 93.682(9) 2_654 2_655
La Ga2 La 139.952(5) 4_664 2_655
O21 Ga2 La 71.4(14) 6_554 .
O21 Ga2 La 142.0(14) 2_654 .
O21 Ga2 La 101.6(14) 5_664 .
O1 Ga2 La 42.07(3) . .
O2 Ga2 La 94.7(5) 2_654 .
O2 Ga2 La 97.1(6) 6_554 .
O2 Ga2 La 163.5(6) 5_664 .
La Ga2 La 93.682(9) 1_554 .
La Ga2 La 139.953(5) 2_654 .
La Ga2 La 139.952(5) 4_664 .
La Ga2 La 70.94(5) 2_655 .
O21 Ga3 O21 63(3) 2_544 3_545
O21 Ga3 O3 106.8(14) 2_544 6_554
O21 Ga3 O3 109.4(15) 3_545 6_554
O21 Ga3 O3 109.4(15) 2_544 4
O21 Ga3 O3 106.8(14) 3_545 4
O3 Ga3 O3 137.2(11) 6_554 4
O21 Ga3 O2 26.2(14) 2_544 5_554
O21 Ga3 O2 89.2(15) 3_545 5_554
O3 Ga3 O2 98.2(8) 6_554 5_554
O3 Ga3 O2 104.3(8) 4 5_554
O21 Ga3 O2 89.2(15) 2_544 .
O21 Ga3 O2 26.2(14) 3_545 .
O3 Ga3 O2 104.3(8) 6_554 .
O3 Ga3 O2 98.2(8) 4 .
O2 Ga3 O2 115.3(11) 5_554 .
O21 Ga3 Ta 141.2(13) 2_544 .
O21 Ga3 Ta 103.6(13) 3_545 .
O3 Ga3 Ta 111.9(6) 6_554 .
O3 Ga3 Ta 36.2(6) 4 .
O2 Ga3 Ta 140.4(6) 5_554 .
O2 Ga3 Ta 82.3(5) . .
O21 Ga3 Ta 103.6(13) 2_544 1_554
O21 Ga3 Ta 141.2(13) 3_545 1_554
O3 Ga3 Ta 36.2(6) 6_554 1_554
O3 Ga3 Ta 111.9(5) 4 1_554
O2 Ga3 Ta 82.3(5) 5_554 1_554
O2 Ga3 Ta 140.4(6) . 1_554
Ta Ga3 Ta 106.98(8) . 1_554
O21 Ga3 La 31.7(13) 2_544 2_544
O21 Ga3 La 67.5(13) 3_545 2_544
O3 Ga3 La 75.9(6) 6_554 2_544
O3 Ga3 La 140.4(6) 4 2_544
O2 Ga3 La 39.2(6) 5_554 2_544
O2 Ga3 La 90.1(6) . 2_544
Ta Ga3 La 170.22(8) . 2_544
Ta Ga3 La 82.81(2) 1_554 2_544
O21 Ga3 La 67.5(13) 2_544 2_545
O21 Ga3 La 31.7(13) 3_545 2_545
O3 Ga3 La 140.4(6) 6_554 2_545
O3 Ga3 La 75.9(5) 4 2_545
O2 Ga3 La 90.1(6) 5_554 2_545
O2 Ga3 La 39.2(6) . 2_545
Ta Ga3 La 82.81(2) . 2_545
Ta Ga3 La 170.22(8) 1_554 2_545
La Ga3 La 87.41(7) 2_544 2_545
Ga2 O1 La 108.6(5) . 2_655
Ga2 O1 La 108.6(5) . .
La O1 La 110.3(4) 2_655 .
Ga2 O1 La 108.6(5) . 4_665
La O1 La 110.3(4) 2_655 4_665
La O1 La 110.3(4) . 4_665
O21 O2 Ga2 70(3) 3_545 2_544
O21 O2 Ga3 73(3) 3_545 .
Ga2 O2 Ga3 114.1(10) 2_544 .
O21 O2 La 67(3) 3_545 2_545
Ga2 O2 La 101.6(7) 2_544 2_545
Ga3 O2 La 112.1(8) . 2_545
O21 O2 La 164(3) 3_545 .
Ga2 O2 La 97.7(7) 2_544 .
Ga3 O2 La 121.7(8) . .
La O2 La 107.1(7) 2_545 .
O2 O21 O21 139(3) 4_655 6_554
O2 O21 Ga2 83(3) 4_655 2_544
O21 O21 Ga2 119(3) 6_554 2_544
O2 O21 Ga3 80(3) 4_655 2_654
O21 O21 Ga3 58.5(13) 6_554 2_654
Ga2 O21 Ga3 122(2) 2_544 2_654
O2 O21 La 93(3) 4_655 .
O21 O21 La 107(3) 6_554 .
Ga2 O21 La 113(2) 2_544 .
Ga3 O21 La 123(2) 2_654 .
Ga3 O3 Ta 111.7(10) 3 .
Ga3 O3 Ga1 111.7(10) 3 .
Ta O3 Ga1 0.0 . .
Ga3 O3 La 140.1(9) 3 .
Ta O3 La 105.1(7) . .
Ga1 O3 La 105.1(7) . .

loop_
_geom_bond_atom_site_label_1
_geom_bond_atom_site_label_2
_geom_bond_distance
_geom_bond_site_symmetry_2
La O3 2.374(18) 6
La O3 2.374(18) .
La O21 2.28(4) .
La O21 2.28(4) 6
La O2 2.473(18) 4_655
La O2 2.473(18) 2_655
La O1 2.478(7) .
La O1 2.478(7) 2_545
La O2 2.582(18) .
La O2 2.582(17) 6
La Ga2 3.365(2) 2_544
La Ga2 3.365(2) 1_556
Ga1 O3 1.982(17) 4
Ga1 O3 1.982(17) 6
Ga1 O3 1.982(17) 5
Ga1 O3 1.982(17) .
Ga1 O3 1.982(17) 3
Ga1 O3 1.982(17) 2
Ga1 La 3.4666(17) 4
Ga1 La 3.4666(17) 2
Ta O3 1.982(17) 4
Ta O3 1.982(17) 6
Ta O3 1.982(17) 5
Ta O3 1.982(17) .
Ta O3 1.982(17) 3
Ta O3 1.982(17) 2
Ta Ga3 3.1180(17) .
Ta Ga3 3.1180(17) 1_556
Ta Ga3 3.1180(17) 2_554
Ta Ga3 3.1180(17) 3
Ta Ga3 3.1180(17) 3_556
Ta Ga3 3.1180(17) 2
Ga2 O21 1.74(4) 6_554
Ga2 O21 1.74(4) 2_654
Ga2 O21 1.74(4) 5_664
Ga2 O1 1.81(2) .
Ga2 O2 1.839(17) 2_654
Ga2 O2 1.839(17) 6_554
Ga2 O2 1.839(17) 5_664
Ga2 La 3.365(2) 1_554
Ga2 La 3.365(2) 2_654
Ga2 La 3.365(2) 4_664
Ga2 La 3.505(2) 2_655
Ga3 O21 1.83(4) 2_544
Ga3 O21 1.83(4) 3_545
Ga3 O3 1.783(17) 6_554
Ga3 O3 1.783(17) 4
Ga3 O2 1.881(17) 5_554
Ga3 O2 1.881(17) .
Ga3 Ta 3.1180(17) 1_554
Ga3 La 3.627(2) 2_544
Ga3 La 3.627(2) 2_545
O1 La 2.478(7) 2_655
O1 La 2.478(7) 4_665
O2 O21 0.84(4) 3_545
O2 Ga2 1.839(17) 2_544
O2 La 2.473(18) 2_545
O21 O2 0.84(4) 4_655
O21 O21 1.91(8) 6_554
O21 Ga2 1.74(4) 2_544
O21 Ga3 1.83(4) 2_654
O3 Ga3 1.783(17) 3
